data_4503056
loop_
_publ_author_name
'Xue, Ming'
'Zhu, Guangshan'
'Zhang, Yujian'
'Fang, Qianrong'
'Hewitt, Ian J.'
'Qiu, Shilun'

_publ_section_title
;
 Rational Design and Control of the Dimensions of Channels in a Series of
 3D Pillared Metal&#x2212;Organic Frameworks: Synthesis, Structures,
 Adsorption, and Luminescence Properties
;
_journal_issue 2
_journal_name_full 'Crystal Growth &amp; Design'
_journal_page_first 427
_journal_paper_doi 10.1021/cg0701022
_journal_volume 8
_journal_year 2008
_chemical_formula_moiety 'C28 H22 N2 O12 Zn3'
_chemical_formula_sum 'C28 H22 N2 O12 Zn3'
_chemical_formula_weight 774.59
_chemical_melting_point ?
_chemical_name_systematic
; 
 ? 
;
_space_group_IT_number 12
_symmetry_cell_setting monoclinic
_symmetry_space_group_name_Hall '-C 2y'
_symmetry_space_group_name_H-M 'C 1 2/m 1'
_atom_sites_solution_hydrogens geom
_atom_sites_solution_primary direct
_atom_sites_solution_secondary difmap
_audit_creation_method SHELXL-97
_cell_angle_alpha 90.00
_cell_angle_beta 102.93(3)
_cell_angle_gamma 90.00
_cell_formula_units_Z 2
_cell_length_a 16.016(3)
_cell_length_b 8.9028(18)
_cell_length_c 17.642(4)
_cell_measurement_temperature 293(2)
_cell_volume 2451.7(9)
_computing_cell_refinement 'Bruker SMART'
_computing_data_collection 'Bruker SMART'
_computing_data_reduction 'Bruker SMART'
_computing_molecular_graphics SHELXP-97
_computing_publication_material SHELXTL
_computing_structure_refinement 'SHELXL-97 (Sheldrick, 1997)'
_computing_structure_solution 'SHELXS-97 (Sheldrick, 1990)'
_diffrn_ambient_temperature 293(2)
_diffrn_detector_area_resol_mean none
_diffrn_measured_fraction_theta_full 0.878
_diffrn_measured_fraction_theta_max 0.878
_diffrn_measurement_device_type 'CCD area detector'
_diffrn_measurement_method 9.00cm
_diffrn_radiation_monochromator graphite
_diffrn_radiation_source 'fine-focus sealed tube'
_diffrn_radiation_type MoK\a
_diffrn_radiation_wavelength 0.71073
_diffrn_reflns_av_R_equivalents 0.0260
_diffrn_reflns_av_sigmaI/netI 0.0368
_diffrn_reflns_limit_h_max 18
_diffrn_reflns_limit_h_min -6
_diffrn_reflns_limit_k_max 7
_diffrn_reflns_limit_k_min -10
_diffrn_reflns_limit_l_max 18
_diffrn_reflns_limit_l_min -20
_diffrn_reflns_number 2761
_diffrn_reflns_theta_full 24.99
_diffrn_reflns_theta_max 24.99
_diffrn_reflns_theta_min 2.37
_diffrn_standards_decay_% none
_diffrn_standards_interval_count none
_diffrn_standards_interval_time none
_diffrn_standards_number none
_exptl_absorpt_coefficient_mu 1.497
_exptl_absorpt_correction_type none
_exptl_crystal_colour colorless
_exptl_crystal_density_diffrn 1.049
_exptl_crystal_density_meas ?
_exptl_crystal_density_method 'not measured'
_exptl_crystal_description block
_exptl_crystal_F_000 780
_exptl_crystal_size_max 0.26
_exptl_crystal_size_mid 0.28
_exptl_crystal_size_min 0.20
_refine_diff_density_max 1.682
_refine_diff_density_min -0.745
_refine_diff_density_rms 0.133
_refine_ls_extinction_method none
_refine_ls_goodness_of_fit_ref 1.008
_refine_ls_hydrogen_treatment mixed
_refine_ls_matrix_type full
_refine_ls_number_parameters 128
_refine_ls_number_reflns 2028
_refine_ls_number_restraints 30
_refine_ls_restrained_S_all 1.024
_refine_ls_R_factor_all 0.0769
_refine_ls_R_factor_gt 0.0670
_refine_ls_shift/su_max 0.000
_refine_ls_shift/su_mean 0.000
_refine_ls_structure_factor_coef Fsqd
_refine_ls_weighting_details 'calc w=1/[\s^2^(Fo^2^)+(0.1560P)^2^+3.0000P] where P=(Fo^2^+2Fc^2^)/3'
_refine_ls_weighting_scheme calc
_refine_ls_wR_factor_gt 0.1946
_refine_ls_wR_factor_ref 0.2054
_reflns_number_gt 1602
_reflns_number_total 2028
_reflns_threshold_expression >2sigma(I)
_cod_data_source_file cg0701022-file001.cif
_cod_data_source_block 4
_cod_depositor_comments
;
The following automatic conversions were performed:

'_chemical_melting_point' value 'not measured' was changed to '?' -
the value is undefined or not given.

Automatic conversion script
Id: cif_fix_values 1715 2011-07-08 13:25:40Z adriana 

The following automatic conversions were performed:

'_exptl_crystal_density_meas' value 'none' was changed to '?' - the
value is perceived as not measured.

Automatic conversion script
Id: cif_fix_values 3008 2015-01-20 13:52:24Z robertas 

The following automatic conversions were performed:

'_symmetry_cell_setting' tag value 'monclinic' was replaced with
'monoclinic' value as specified in the replacement file
'/home/robertas/cod-tools/perl-scripts/inputs/replacement_values.lst'.

Automatic conversion script
Id: cif_fix_values 3143 2015-03-26 13:38:13Z robertas 
;
_cod_original_cell_volume 2451.7(8)
_cod_original_sg_symbol_H-M C2/m
_cod_database_code 4503056

loop_
_symmetry_equiv_pos_as_xyz
'x, y, z'
'-x, y, -z'
'x+1/2, y+1/2, z'
'-x+1/2, y+1/2, -z'
'-x, -y, -z'
'x, -y, z'
'-x+1/2, -y+1/2, -z'
'x+1/2, -y+1/2, z'

loop_
_atom_site_label
_atom_site_type_symbol
_atom_site_fract_x
_atom_site_fract_y
_atom_site_fract_z
_atom_site_U_iso_or_equiv
_atom_site_adp_type
_atom_site_occupancy
_atom_site_symmetry_multiplicity
_atom_site_calc_flag
_atom_site_refinement_flags
Zn1 Zn 1.0000 0.5000 0.0000 0.0333(4) Uani 1 4 d S
Zn2 Zn 0.99776(5) 0.5000 0.18549(4) 0.0381(4) Uani 1 2 d S
N1 N 1.0056(5) 0.5000 0.3013(3) 0.055(2) Uani 1 2 d S
O1 O 1.0778(3) 0.5000 0.1170(3) 0.0486(14) Uani 1 2 d S
O2 O 1.1731(7) 0.5000 0.2227(7) 0.111(3) Uani 1 2 d SU
O3 O 0.9241(3) 0.6686(5) 0.0291(2) 0.0544(11) Uani 1 1 d .
O4 O 0.9257(4) 0.6752(5) 0.1555(3) 0.0733(16) Uani 1 1 d .
C1 C 0.9003(5) 1.0000 0.0879(4) 0.0350(16) Uani 1 2 d S
H1A H 0.9326 1.0000 0.1414 0.042 Uiso 1 2 calc SR
H1B H 0.9408 1.0000 0.0544 0.042 Uiso 1 2 calc SR
C2 C 0.8448(3) 0.8579(6) 0.0727(3) 0.0368(11) Uani 1 1 d .
H2A H 0.8143 0.8585 0.0179 0.044 Uiso 1 1 calc R
C3 C 0.7226(5) 1.0000 0.1060(4) 0.0440(18) Uani 1 2 d S
H3A H 0.6945 1.0000 0.0506 0.053 Uiso 1 2 calc SR
C4 C 0.9017(4) 0.7230(6) 0.0860(3) 0.0380(12) Uani 1 1 d .
C5 C 0.7785(4) 0.8602(6) 0.1227(3) 0.0409(12) Uani 1 1 d .
H5A H 0.7428 0.7713 0.1120 0.049 Uiso 1 1 calc R
H5B H 0.8074 0.8585 0.1772 0.049 Uiso 1 1 calc R
C6 C 1.1543(5) 0.5000 0.1520(4) 0.0439(19) Uani 1 2 d S
C7 C 1.0006(7) 0.5000 0.4578(5) 0.071(3) Uani 1 2 d S
C8 C 1.0744(10) 0.5000 0.3565(8) 0.094(4) Uani 1 2 d SU
H8A H 1.1272 0.5000 0.3429 0.113 Uiso 1 2 calc SR
C9 C 1.0730(10) 0.5000 0.4339(9) 0.100(4) Uani 1 2 d SU
H9A H 1.1247 0.5000 0.4707 0.119 Uiso 1 2 calc SR
C10 C 0.9378(13) 0.572(2) 0.4033(10) 0.084(4) Uani 0.50 1 d PU
C11 C 0.9410(12) 0.571(2) 0.3256(10) 0.081(4) Uani 0.50 1 d PU

loop_
_atom_site_aniso_label
_atom_site_aniso_U_11
_atom_site_aniso_U_22
_atom_site_aniso_U_33
_atom_site_aniso_U_23
_atom_site_aniso_U_13
_atom_site_aniso_U_12
Zn1 0.0296(7) 0.0444(7) 0.0298(6) 0.000 0.0147(5) 0.000
Zn2 0.0392(6) 0.0511(6) 0.0276(5) 0.000 0.0147(4) 0.000
N1 0.056(5) 0.087(6) 0.023(3) 0.000 0.011(3) 0.000
O1 0.027(3) 0.085(4) 0.036(3) 0.000 0.010(2) 0.000
O2 0.110(3) 0.113(3) 0.110(3) 0.000 0.0258(12) 0.000
O3 0.052(3) 0.065(3) 0.048(2) -0.0083(19) 0.0135(19) 0.018(2)
O4 0.117(4) 0.061(3) 0.053(2) 0.015(2) 0.041(3) 0.044(3)
C1 0.033(4) 0.031(4) 0.045(4) 0.000 0.018(3) 0.000
C2 0.040(3) 0.039(3) 0.034(2) -0.001(2) 0.013(2) -0.002(2)
C3 0.032(4) 0.063(5) 0.038(4) 0.000 0.009(3) 0.000
C4 0.048(3) 0.030(3) 0.041(3) -0.002(2) 0.020(2) -0.003(2)
C5 0.041(3) 0.042(3) 0.045(3) -0.003(2) 0.021(2) -0.011(2)
C6 0.044(5) 0.064(5) 0.025(3) 0.000 0.011(3) 0.000
C7 0.064(7) 0.120(9) 0.030(4) 0.000 0.015(4) 0.000
C8 0.090(5) 0.114(6) 0.084(5) 0.000 0.034(4) 0.000
C9 0.094(6) 0.116(6) 0.089(5) 0.000 0.023(4) 0.000
C10 0.084(6) 0.099(6) 0.072(6) 0.000(4) 0.025(4) 0.016(5)
C11 0.078(6) 0.093(6) 0.075(6) -0.003(4) 0.023(4) 0.019(4)

loop_
_atom_type_symbol
_atom_type_description
_atom_type_scat_dispersion_real
_atom_type_scat_dispersion_imag
_atom_type_scat_source
C C 0.0033 0.0016 'International Tables Vol C Tables 4.2.6.8 and 6.1.1.4'
H H 0.0000 0.0000 'International Tables Vol C Tables 4.2.6.8 and 6.1.1.4'
N N 0.0061 0.0033 'International Tables Vol C Tables 4.2.6.8 and 6.1.1.4'
O O 0.0106 0.0060 'International Tables Vol C Tables 4.2.6.8 and 6.1.1.4'
Zn Zn 0.2839 1.4301 'International Tables Vol C Tables 4.2.6.8 and 6.1.1.4'

loop_
_geom_angle_atom_site_label_1
_geom_angle_atom_site_label_2
_geom_angle_atom_site_label_3
_geom_angle
_geom_angle_site_symmetry_1
_geom_angle_site_symmetry_3
O3 Zn1 O3 180.0(3) 6_565 2_755
O3 Zn1 O3 86.9(3) 6_565 5_765
O3 Zn1 O3 93.1(3) 2_755 5_765
O3 Zn1 O3 93.1(3) 6_565 .
O3 Zn1 O3 86.9(3) 2_755 .
O3 Zn1 O3 180.0 5_765 .
O3 Zn1 O1 90.47(15) 6_565 .
O3 Zn1 O1 89.53(15) 2_755 .
O3 Zn1 O1 89.53(15) 5_765 .
O3 Zn1 O1 90.47(15) . .
O3 Zn1 O1 89.53(15) 6_565 5_765
O3 Zn1 O1 90.47(15) 2_755 5_765
O3 Zn1 O1 90.47(15) 5_765 5_765
O3 Zn1 O1 89.53(15) . 5_765
O1 Zn1 O1 180.0(3) . 5_765
O4 Zn2 O4 106.9(4) 6_565 .
O4 Zn2 O1 105.33(17) 6_565 .
O4 Zn2 O1 105.33(17) . .
O4 Zn2 N1 100.03(18) 6_565 .
O4 Zn2 N1 100.03(18) . .
O1 Zn2 N1 136.7(3) . .
C8 N1 C11 109.9(10) . 6_565
C8 N1 C11 109.9(10) . .
C11 N1 C11 55.1(17) 6_565 .
C8 N1 Zn2 127.6(8) . .
C11 N1 Zn2 116.1(8) 6_565 .
C11 N1 Zn2 116.1(8) . .
C6 O1 Zn2 113.8(4) . .
C6 O1 Zn1 140.3(4) . .
Zn2 O1 Zn1 105.9(2) . .
C4 O3 Zn1 141.2(4) . .
C4 O4 Zn2 124.3(4) . .
C2 C1 C2 111.0(6) 6_575 .
C4 C2 C5 113.5(4) . .
C4 C2 C1 109.1(4) . .
C5 C2 C1 109.8(4) . .
C6 C3 C5 111.3(4) 3_455 6_575
C6 C3 C5 111.3(4) 3_455 .
C5 C3 C5 109.6(6) 6_575 .
O3 C4 O4 124.7(5) . .
O3 C4 C2 117.7(5) . .
O4 C4 C2 117.5(4) . .
C3 C5 C2 110.7(4) . .
O2 C6 O1 120.0(8) . .
O2 C6 C3 120.8(9) . 3_545
O1 C6 C3 119.1(6) . 3_545
C9 C7 C10 109.4(11) . 6_565
C9 C7 C10 109.4(11) . .
C10 C7 C10 55.0(17) 6_565 .
C9 C7 C7 121.8(14) . 5_766
C10 C7 C7 121.6(12) 6_565 5_766
C10 C7 C7 121.6(12) . 5_766
N1 C8 C9 123.3(14) . .
C7 C9 C8 121.9(15) . .
C10 C10 C7 62.5(8) 6_565 .
C10 C10 C11 89.6(11) 6_565 .
C7 C10 C11 120.2(15) . .
C10 C10 C11 47.5(8) 6_565 6_565
C7 C10 C11 93.6(12) . 6_565
C11 C10 C11 42.1(13) . 6_565
C11 C11 N1 62.4(8) 6_565 .
C11 C11 C10 90.4(11) 6_565 .
N1 C11 C10 121.1(15) . .
C11 C11 C10 47.5(8) 6_565 6_565
N1 C11 C10 93.8(12) . 6_565
C10 C11 C10 42.9(14) . 6_565

loop_
_geom_bond_atom_site_label_1
_geom_bond_atom_site_label_2
_geom_bond_distance
_geom_bond_site_symmetry_2
Zn1 O3 2.067(4) 6_565
Zn1 O3 2.067(4) 2_755
Zn1 O3 2.067(4) 5_765
Zn1 O3 2.067(4) .
Zn1 O1 2.159(5) .
Zn1 O1 2.159(5) 5_765
Zn2 O4 1.942(4) 6_565
Zn2 O4 1.942(4) .
Zn2 O1 1.949(5) .
Zn2 N1 2.018(6) .
N1 C8 1.298(17) .
N1 C11 1.358(18) 6_565
N1 C11 1.358(18) .
O1 C6 1.242(10) .
O2 C6 1.215(13) .
O3 C4 1.237(6) .
O4 C4 1.274(7) .
C1 C2 1.534(7) 6_575
C1 C2 1.534(7) .
C2 C4 1.494(8) .
C2 C5 1.526(7) .
C3 C6 1.501(11) 3_455
C3 C5 1.523(7) 6_575
C3 C5 1.523(7) .
C6 C3 1.501(11) 3_545
C7 C9 1.320(19) .
C7 C10 1.38(2) 6_565
C7 C10 1.38(2) .
C7 C7 1.493(16) 5_766
C8 C9 1.37(2) .
C10 C10 1.28(4) 6_565
C10 C11 1.38(2) .
C10 C11 1.88(3) 6_565
C11 C11 1.26(4) 6_565
C11 C10 1.88(3) 6_565
